data_7017965
loop_
_publ_author_name
'Hou, Xiaohua'
'Cai, Zhengguo'
'Chen, Xia'
'Wang, Lin'
'Redshaw, Carl'
'Sun, Wen-Hua'

_publ_section_title
;
 N-(5,6,7-Trihydroquinolin-8-ylidene)-2-benzhydrylbenzenaminonickel halide
 complexes: synthesis, characterization and catalytic behavior towards
 ethylene polymerization.
;
_journal_issue 5
_journal_name_full 'Dalton transactions (Cambridge, England : 2003)'
_journal_page_first 1617
_journal_page_last 1623
_journal_paper_doi 10.1039/c1dt11766a
_journal_volume 41
_journal_year 2012
_chemical_formula_sum 'C88 H82 Cl4 N4 Ni2 O2'
_chemical_formula_weight 1486.80
_chemical_name_systematic
;
?
;
_space_group_IT_number 14
_symmetry_cell_setting monoclinic
_symmetry_space_group_name_Hall '-P 2ybc'
_symmetry_space_group_name_H-M 'P 1 21/c 1'
_atom_sites_solution_hydrogens geom
_atom_sites_solution_primary direct
_atom_sites_solution_secondary difmap
_audit_creation_method SHELXL-97
_cell_angle_alpha 90.00
_cell_angle_beta 108.03
_cell_angle_gamma 90.00
_cell_formula_units_Z 2
_cell_length_a 16.059
_cell_length_b 17.764
_cell_length_c 15.868
_cell_measurement_reflns_used 10806
_cell_measurement_temperature 173(2)
_cell_measurement_theta_max 25.34
_cell_measurement_theta_min 1.33
_cell_volume 4304.412
_computing_cell_refinement 'CrystalClear (Rigaku Inc., 2007)'
_computing_data_collection 'CrystalClear (Rigaku Inc., 2007)'
_computing_data_reduction 'CrystalClear (Rigaku Inc., 2007)'
_computing_molecular_graphics 'XP in Siemens SHELXTL (Sheldrick, 1994)'
_computing_publication_material 'SHELX97 (Sheldrick, 1997)'
_computing_structure_refinement 'SHELXL-97 (Sheldrick, 1997)'
_computing_structure_solution 'SHELXS-97 (Sheldrick, 1990)'
_diffrn_ambient_temperature 173(2)
_diffrn_measured_fraction_theta_full 0.992
_diffrn_measured_fraction_theta_max 0.992
_diffrn_measurement_device_type 'multiwire proportional'
_diffrn_measurement_method 'phi and omega scans'
_diffrn_radiation_monochromator graphite
_diffrn_radiation_source 'fine-focus sealed tube'
_diffrn_radiation_type MoK\a
_diffrn_radiation_wavelength 0.71073
_diffrn_reflns_av_R_equivalents 0.0826
_diffrn_reflns_av_sigmaI/netI 0.1137
_diffrn_reflns_limit_h_max 19
_diffrn_reflns_limit_h_min -17
_diffrn_reflns_limit_k_max 19
_diffrn_reflns_limit_k_min -21
_diffrn_reflns_limit_l_max 19
_diffrn_reflns_limit_l_min -17
_diffrn_reflns_number 17249
_diffrn_reflns_theta_full 25.34
_diffrn_reflns_theta_max 25.34
_diffrn_reflns_theta_min 1.33
_diffrn_standards_decay_% none
_diffrn_standards_interval_count none
_diffrn_standards_interval_time none
_diffrn_standards_number none
_exptl_absorpt_coefficient_mu 0.607
_exptl_absorpt_correction_T_max 1.0000
_exptl_absorpt_correction_T_min 0.5993
_exptl_absorpt_correction_type empirical
_exptl_absorpt_process_details 'CrystalClear (Rigaku Inc., 2007)'
_exptl_crystal_colour yellow
_exptl_crystal_density_diffrn 1.147
_exptl_crystal_density_method 'not measured'
_exptl_crystal_description Prism
_exptl_crystal_F_000 1556
_exptl_crystal_size_max 0.2100
_exptl_crystal_size_mid 0.1800
_exptl_crystal_size_min 0.0600
_platon_squeeze_details ' ?'
_refine_diff_density_max 0.700
_refine_diff_density_min -0.999
_refine_diff_density_rms 0.169
_refine_ls_extinction_method none
_refine_ls_goodness_of_fit_ref 1.049
_refine_ls_hydrogen_treatment constr
_refine_ls_matrix_type full
_refine_ls_number_parameters 451
_refine_ls_number_reflns 7802
_refine_ls_number_restraints 0
_refine_ls_restrained_S_all 1.049
_refine_ls_R_factor_gt 0.1030
_refine_ls_shift/su_max 0.000
_refine_ls_shift/su_mean 0.000
_refine_ls_structure_factor_coef Fsqd
_refine_ls_weighting_details 'calc w=1/[\s^2^(Fo^2^)+(0.1317P)^2^+13.8917P] where P=(Fo^2^+2Fc^2^)/3'
_refine_ls_weighting_scheme calc
_refine_ls_wR_factor_gt 0.2662
_refine_ls_wR_factor_ref 0.2920
_reflns_number_gt 5175
_reflns_number_total 7802
_reflns_threshold_expression >2sigma(I)
_cod_data_source_file c1dt11766a.txt
_cod_data_source_block Ni3
_cod_depositor_comments
;
The following automatic conversions were performed:
'__computing_data_collection' tag replaced with
'_computing_data_collection'.

Automatic conversion script
Id: cif_correct_tags 1440 2010-10-19 06:21:57Z saulius 

The following automatic conversions were performed:

'_symmetry_cell_setting' value 'Monoclinic' changed to 'monoclinic'
according to /home/saulius/struct/CIF-dictionaries/cif_core.dic
dictionary named 'cif_core.dic' version 2.4.1 from 2010-06-29.

Automatic conversion script
Id: cif_fix_values 1715 2011-07-08 13:25:40Z adriana 
;
_cod_original_cell_volume 4304.0
_cod_original_sg_symbol_H-M P2(1)/c
_cod_database_code 7017965
_refine_ls_r_factor_ref 0.1398

loop_
_symmetry_equiv_pos_as_xyz
'x, y, z'
'-x, y+1/2, -z+1/2'
'-x, -y, -z'
'x, -y-1/2, z-1/2'

loop_
_atom_site_label
_atom_site_type_symbol
_atom_site_fract_x
_atom_site_fract_y
_atom_site_fract_z
_atom_site_U_iso_or_equiv
_atom_site_adp_type
_atom_site_occupancy
_atom_site_symmetry_multiplicity
_atom_site_calc_flag
_atom_site_refinement_flags
Ni1 Ni 0.41295(6) 0.54953(5) 0.93123(6) 0.0319(3) Uani 1 1 d .
Cl2 Cl 0.42528(11) 0.43587(9) 1.01425(12) 0.0356(4) Uani 1 1 d .
O1 O 0.4441(3) 0.4796(3) 0.8344(3) 0.0380(12) Uani 1 1 d .
Cl1 Cl 0.40242(12) 0.62885(10) 1.04977(12) 0.0408(5) Uani 1 1 d .
N2 N 0.2752(3) 0.5364(3) 0.8633(4) 0.0301(12) Uani 1 1 d .
C11 C 0.1824(4) 0.4832(4) 0.9439(4) 0.0301(15) Uani 1 1 d .
N1 N 0.3891(4) 0.6402(3) 0.8464(4) 0.0382(14) Uani 1 1 d .
C9 C 0.2453(4) 0.5867(4) 0.8036(4) 0.0316(15) Uani 1 1 d .
C12 C 0.1361(5) 0.4214(4) 0.9621(5) 0.0382(17) Uani 1 1 d .
H12A H 0.1096 0.4256 1.0078 0.046 Uiso 1 1 calc R
C19 C 0.1839(5) 0.5486(4) 1.0894(5) 0.0374(16) Uani 1 1 d .
C14 C 0.1665(5) 0.3492(4) 0.8498(5) 0.0425(18) Uani 1 1 d .
H14A H 0.1604 0.3038 0.8169 0.051 Uiso 1 1 calc R
C15 C 0.2144(4) 0.4083(4) 0.8300(4) 0.0347(16) Uani 1 1 d .
C17 C 0.1879(4) 0.5576(4) 0.9944(5) 0.0326(15) Uani 1 1 d .
H17A H 0.2465 0.5799 0.9995 0.039 Uiso 1 1 calc R
C18 C 0.2567(5) 0.3985(4) 0.7551(5) 0.0389(17) Uani 1 1 d .
H18A H 0.3079 0.4336 0.7696 0.047 Uiso 1 1 calc R
C10 C 0.2216(4) 0.4763(3) 0.8765(4) 0.0274(14) Uani 1 1 d .
C16 C 0.0755(5) 0.2896(4) 0.9349(6) 0.0454(19) Uani 1 1 d .
H16A H 0.0759 0.2476 0.8950 0.068 Uiso 1 1 calc R
H16B H 0.0150 0.3058 0.9258 0.068 Uiso 1 1 calc R
H16C H 0.1017 0.2734 0.9965 0.068 Uiso 1 1 calc R
C36 C 0.1081(7) 0.4060(6) 0.6339(6) 0.065(3) Uani 1 1 d .
H36A H 0.0803 0.3862 0.6739 0.077 Uiso 1 1 calc R
C5 C 0.3053(5) 0.6475(4) 0.7947(5) 0.0397(17) Uani 1 1 d .
C37 C 0.2940(5) 0.3189(4) 0.7519(5) 0.0407(17) Uani 1 1 d .
C25 C 0.1191(5) 0.6142(4) 0.9412(5) 0.0395(17) Uani 1 1 d .
C24 C 0.2533(6) 0.5120(5) 1.1498(6) 0.054(2) Uani 1 1 d .
H24A H 0.2998 0.4920 1.1314 0.065 Uiso 1 1 calc R
C8 C 0.1512(5) 0.5925(5) 0.7432(5) 0.0453(19) Uani 1 1 d .
H8A H 0.1285 0.5411 0.7259 0.054 Uiso 1 1 calc R
H8B H 0.1151 0.6155 0.7768 0.054 Uiso 1 1 calc R
C13 C 0.1280(4) 0.3548(4) 0.9155(5) 0.0377(17) Uani 1 1 d .
C20 C 0.1163(6) 0.5754(5) 1.1154(6) 0.052(2) Uani 1 1 d .
H20A H 0.0681 0.5998 1.0740 0.062 Uiso 1 1 calc R
C4 C 0.2760(6) 0.7074(5) 0.7343(6) 0.052(2) Uani 1 1 d .
C31 C 0.1973(6) 0.4217(4) 0.6637(5) 0.0464(19) Uani 1 1 d .
C6 C 0.1827(6) 0.7135(5) 0.6781(7) 0.065(3) Uani 1 1 d .
H6A H 0.1796 0.7376 0.6209 0.078 Uiso 1 1 calc R
H6B H 0.1503 0.7457 0.7082 0.078 Uiso 1 1 calc R
C26 C 0.1420(7) 0.6882(5) 0.9389(6) 0.061(2) Uani 1 1 d .
H26A H 0.1999 0.7043 0.9697 0.073 Uiso 1 1 calc R
C42 C 0.3699(5) 0.3004(5) 0.8136(6) 0.051(2) Uani 1 1 d .
H42A H 0.3973 0.3356 0.8588 0.061 Uiso 1 1 calc R
C39 C 0.2939(9) 0.2004(6) 0.6839(8) 0.081(3) Uani 1 1 d .
H39A H 0.2652 0.1647 0.6399 0.097 Uiso 1 1 calc R
C38 C 0.2557(7) 0.2696(5) 0.6837(6) 0.063(3) Uani 1 1 d .
H38A H 0.2042 0.2831 0.6377 0.076 Uiso 1 1 calc R
C7 C 0.1409(6) 0.6376(5) 0.6612(6) 0.060(2) Uani 1 1 d .
H7A H 0.1667 0.6092 0.6217 0.072 Uiso 1 1 calc R
H7B H 0.0776 0.6440 0.6297 0.072 Uiso 1 1 calc R
C1 C 0.4472(5) 0.6928(5) 0.8457(6) 0.055(2) Uani 1 1 d .
H1A H 0.5052 0.6890 0.8852 0.066 Uiso 1 1 calc R
C2 C 0.4241(6) 0.7547(5) 0.7870(7) 0.064(3) Uani 1 1 d .
H2A H 0.4659 0.7920 0.7853 0.076 Uiso 1 1 calc R
C23 C 0.2543(7) 0.5048(6) 1.2380(6) 0.069(3) Uani 1 1 d .
H23A H 0.3031 0.4814 1.2796 0.083 Uiso 1 1 calc R
C30 C 0.0332(6) 0.5930(6) 0.8951(6) 0.064(3) Uani 1 1 d .
H30A H 0.0152 0.5422 0.8968 0.077 Uiso 1 1 calc R
C35 C 0.0594(8) 0.4191(6) 0.5469(7) 0.083(3) Uani 1 1 d .
H35A H -0.0017 0.4091 0.5274 0.099 Uiso 1 1 calc R
C3 C 0.3409(7) 0.7589(6) 0.7336(7) 0.076(3) Uani 1 1 d .
H3A H 0.3255 0.7996 0.6929 0.092 Uiso 1 1 calc R
C40 C 0.3676(8) 0.1818(6) 0.7419(9) 0.080(3) Uani 1 1 d .
H40A H 0.3938 0.1348 0.7367 0.096 Uiso 1 1 calc R
C22 C 0.1865(8) 0.5308(6) 1.2659(7) 0.072(3) Uani 1 1 d .
H22A H 0.1871 0.5241 1.3254 0.087 Uiso 1 1 calc R
C27 C 0.0788(9) 0.7409(6) 0.8903(8) 0.088(4) Uani 1 1 d .
H27A H 0.0932 0.7928 0.8905 0.105 Uiso 1 1 calc R
C21 C 0.1185(7) 0.5665(6) 1.2061(7) 0.070(3) Uani 1 1 d .
H21A H 0.0718 0.5858 1.2246 0.084 Uiso 1 1 calc R
C32 C 0.2323(7) 0.4535(6) 0.6033(6) 0.063(2) Uani 1 1 d .
H32A H 0.2928 0.4662 0.6216 0.076 Uiso 1 1 calc R
C41 C 0.4093(7) 0.2302(6) 0.8123(9) 0.081(3) Uani 1 1 d .
H41 H 0.4616 0.2160 0.8570 0.097 Uiso 1 1 calc R
C34 C 0.0995(9) 0.4463(7) 0.4889(7) 0.086(4) Uani 1 1 d .
H34A H 0.0677 0.4502 0.4276 0.103 Uiso 1 1 calc R
C29 C -0.0251(7) 0.6457(6) 0.8474(6) 0.068(3) Uani 1 1 d .
H29A H -0.0834 0.6308 0.8164 0.082 Uiso 1 1 calc R
C28 C -0.0018(8) 0.7165(7) 0.8438(7) 0.079(3) Uani 1 1 d .
H28A H -0.0427 0.7510 0.8077 0.095 Uiso 1 1 calc R
C44 C 0.5045(7) 0.4508(5) 0.7150(6) 0.066(3) Uani 1 1 d .
H44A H 0.5246 0.4736 0.6684 0.099 Uiso 1 1 calc R
H44B H 0.4553 0.4169 0.6879 0.099 Uiso 1 1 calc R
H44D H 0.5526 0.4222 0.7555 0.099 Uiso 1 1 calc R
C43 C 0.4748(6) 0.5128(5) 0.7665(5) 0.051(2) Uani 1 1 d .
H43A H 0.5243 0.5472 0.7940 0.061 Uiso 1 1 calc R
H43C H 0.4271 0.5426 0.7255 0.061 Uiso 1 1 calc R
C33 C 0.1832(9) 0.4673(6) 0.5182(7) 0.079(3) Uani 1 1 d .
H33B H 0.2088 0.4921 0.4792 0.094 Uiso 1 1 calc R

loop_
_atom_site_aniso_label
_atom_site_aniso_U_11
_atom_site_aniso_U_22
_atom_site_aniso_U_33
_atom_site_aniso_U_23
_atom_site_aniso_U_13
_atom_site_aniso_U_12
Ni1 0.0276(5) 0.0259(5) 0.0392(5) 0.0025(4) 0.0062(4) -0.0008(3)
Cl2 0.0293(9) 0.0286(9) 0.0463(10) 0.0036(7) 0.0077(7) -0.0029(6)
O1 0.033(3) 0.033(3) 0.046(3) 0.000(2) 0.010(2) -0.006(2)
Cl1 0.0352(10) 0.0358(10) 0.0492(10) -0.0041(8) 0.0099(8) 0.0000(7)
N2 0.026(3) 0.027(3) 0.038(3) 0.007(2) 0.011(2) 0.003(2)
C11 0.032(4) 0.026(3) 0.029(3) 0.004(3) 0.005(3) -0.001(3)
N1 0.045(4) 0.023(3) 0.046(3) 0.004(3) 0.013(3) -0.005(3)
C9 0.033(4) 0.029(4) 0.031(3) 0.010(3) 0.007(3) 0.001(3)
C12 0.041(4) 0.031(4) 0.042(4) -0.003(3) 0.013(3) -0.001(3)
C19 0.034(4) 0.034(4) 0.044(4) 0.001(3) 0.013(3) 0.001(3)
C14 0.041(4) 0.030(4) 0.056(5) 0.004(4) 0.013(4) -0.009(3)
C15 0.029(4) 0.036(4) 0.034(4) -0.002(3) 0.003(3) 0.008(3)
C17 0.027(3) 0.032(4) 0.042(4) -0.001(3) 0.016(3) 0.000(3)
C18 0.035(4) 0.038(4) 0.041(4) -0.006(3) 0.009(3) -0.009(3)
C10 0.017(3) 0.022(3) 0.038(4) 0.002(3) 0.000(3) 0.000(2)
C16 0.047(5) 0.031(4) 0.068(5) -0.004(4) 0.032(4) -0.001(3)
C36 0.067(6) 0.064(6) 0.048(5) 0.001(5) -0.004(4) -0.009(5)
C5 0.039(4) 0.035(4) 0.044(4) 0.006(3) 0.012(3) 0.001(3)
C37 0.038(4) 0.036(4) 0.048(4) -0.007(4) 0.014(3) -0.011(3)
C25 0.054(5) 0.035(4) 0.030(4) 0.002(3) 0.013(3) 0.008(3)
C24 0.049(5) 0.053(5) 0.063(5) 0.010(4) 0.024(4) 0.007(4)
C8 0.043(5) 0.041(4) 0.044(4) 0.005(4) 0.003(3) 0.000(3)
C13 0.027(4) 0.040(4) 0.045(4) 0.000(3) 0.010(3) -0.008(3)
C20 0.053(5) 0.050(5) 0.054(5) 0.001(4) 0.019(4) 0.007(4)
C4 0.057(5) 0.046(5) 0.054(5) 0.014(4) 0.017(4) -0.003(4)
C31 0.050(5) 0.038(4) 0.047(4) -0.002(4) 0.010(4) -0.001(3)
C6 0.059(6) 0.060(6) 0.069(6) 0.020(5) 0.008(5) 0.014(5)
C26 0.078(7) 0.046(5) 0.052(5) 0.003(4) 0.009(5) 0.009(5)
C42 0.042(5) 0.042(5) 0.068(5) -0.005(4) 0.015(4) -0.002(4)
C39 0.102(9) 0.058(6) 0.084(8) -0.029(6) 0.031(7) -0.006(6)
C38 0.077(7) 0.053(6) 0.055(5) -0.013(5) 0.013(5) -0.010(5)
C7 0.053(5) 0.061(6) 0.053(5) 0.013(5) -0.003(4) -0.001(4)
C1 0.036(4) 0.050(5) 0.068(6) 0.008(4) -0.001(4) -0.006(4)
C2 0.062(6) 0.041(5) 0.081(6) 0.022(5) 0.012(5) -0.001(4)
C23 0.070(7) 0.079(7) 0.053(5) 0.012(5) 0.011(5) 0.011(5)
C30 0.064(6) 0.066(6) 0.058(5) 0.003(5) 0.012(5) 0.015(5)
C35 0.091(9) 0.070(7) 0.064(7) -0.004(6) -0.009(6) -0.007(6)
C3 0.078(7) 0.057(6) 0.085(7) 0.030(6) 0.011(6) -0.004(5)
C40 0.082(8) 0.060(7) 0.107(9) 0.008(7) 0.043(7) 0.023(6)
C22 0.096(8) 0.076(7) 0.053(6) 0.006(5) 0.033(6) -0.007(6)
C27 0.126(11) 0.041(6) 0.090(8) 0.009(6) 0.024(8) 0.027(6)
C21 0.080(7) 0.074(7) 0.071(6) -0.002(5) 0.047(6) 0.008(5)
C32 0.069(6) 0.071(6) 0.045(5) 0.002(5) 0.011(4) -0.003(5)
C41 0.053(6) 0.065(7) 0.117(9) 0.002(7) 0.015(6) 0.009(5)
C34 0.115(11) 0.087(8) 0.045(5) 0.009(6) 0.009(6) -0.012(7)
C29 0.059(6) 0.080(7) 0.062(6) 0.014(5) 0.014(5) 0.030(5)
C28 0.081(8) 0.076(8) 0.072(7) 0.006(6) 0.013(6) 0.038(6)
C44 0.084(7) 0.060(6) 0.050(5) 0.000(5) 0.015(5) 0.002(5)
C43 0.068(6) 0.040(4) 0.045(4) -0.006(4) 0.018(4) -0.010(4)
C33 0.103(10) 0.069(7) 0.066(7) -0.003(6) 0.030(7) -0.003(6)

loop_
_atom_type_symbol
_atom_type_description
_atom_type_scat_dispersion_real
_atom_type_scat_dispersion_imag
_atom_type_scat_source
C C 0.0033 0.0016 'International Tables Vol C Tables 4.2.6.8 and 6.1.1.4'
H H 0.0000 0.0000 'International Tables Vol C Tables 4.2.6.8 and 6.1.1.4'
N N 0.0061 0.0033 'International Tables Vol C Tables 4.2.6.8 and 6.1.1.4'
Cl Cl 0.1484 0.1585 'International Tables Vol C Tables 4.2.6.8 and 6.1.1.4'
Ni Ni 0.3393 1.1124 'International Tables Vol C Tables 4.2.6.8 and 6.1.1.4'
O O 0.0106 0.0060 'International Tables Vol C Tables 4.2.6.8 and 6.1.1.4'

loop_
_geom_angle_atom_site_label_1
_geom_angle_atom_site_label_2
_geom_angle_atom_site_label_3
_geom_angle
_geom_angle_site_symmetry_3
N1 Ni1 O1 91.3(2) .
N1 Ni1 N2 78.6(2) .
O1 Ni1 N2 90.6(2) .
N1 Ni1 Cl2 172.18(17) .
O1 Ni1 Cl2 84.71(14) .
N2 Ni1 Cl2 94.69(15) .
N1 Ni1 Cl1 90.52(18) .
O1 Ni1 Cl1 171.07(14) .
N2 Ni1 Cl1 98.36(16) .
Cl2 Ni1 Cl1 94.48(7) .
N1 Ni1 Cl2 96.27(18) 3_667
O1 Ni1 Cl2 81.93(14) 3_667
N2 Ni1 Cl2 170.87(16) 3_667
Cl2 Ni1 Cl2 89.82(6) 3_667
Cl1 Ni1 Cl2 89.17(7) 3_667
Ni1 Cl2 Ni1 90.18(6) 3_667
C43 O1 Ni1 120.3(4) .
C9 N2 C10 121.7(6) .
C9 N2 Ni1 112.7(4) .
C10 N2 Ni1 125.4(4) .
C10 C11 C12 118.5(6) .
C10 C11 C17 120.4(6) .
C12 C11 C17 121.1(6) .
C1 N1 C5 120.0(6) .
C1 N1 Ni1 124.7(5) .
C5 N1 Ni1 115.0(5) .
N2 C9 C5 118.2(6) .
N2 C9 C8 125.8(6) .
C5 C9 C8 116.0(6) .
C13 C12 C11 121.9(7) .
C13 C12 H12A 119.0 .
C11 C12 H12A 119.0 .
C20 C19 C24 120.0(7) .
C20 C19 C17 122.7(7) .
C24 C19 C17 117.2(7) .
C13 C14 C15 121.8(7) .
C13 C14 H14A 119.1 .
C15 C14 H14A 119.1 .
C14 C15 C10 119.5(7) .
C14 C15 C18 119.4(6) .
C10 C15 C18 121.1(6) .
C11 C17 C19 114.1(5) .
C11 C17 C25 111.2(6) .
C19 C17 C25 111.4(6) .
C11 C17 H17A 106.6 .
C19 C17 H17A 106.6 .
C25 C17 H17A 106.6 .
C31 C18 C37 110.5(6) .
C31 C18 C15 113.9(6) .
C37 C18 C15 113.3(6) .
C31 C18 H18A 106.2 .
C37 C18 H18A 106.2 .
C15 C18 H18A 106.2 .
C15 C10 C11 119.6(6) .
C15 C10 N2 121.5(6) .
C11 C10 N2 118.7(6) .
C13 C16 H16A 109.5 .
C13 C16 H16B 109.5 .
H16A C16 H16B 109.5 .
C13 C16 H16C 109.5 .
H16A C16 H16C 109.5 .
H16B C16 H16C 109.5 .
C35 C36 C31 120.8(10) .
C35 C36 H36A 119.6 .
C31 C36 H36A 119.6 .
N1 C5 C4 123.1(7) .
N1 C5 C9 115.3(6) .
C4 C5 C9 121.6(7) .
C42 C37 C38 119.9(8) .
C42 C37 C18 118.2(7) .
C38 C37 C18 121.6(7) .
C26 C25 C30 118.3(8) .
C26 C25 C17 119.3(7) .
C30 C25 C17 122.4(7) .
C19 C24 C23 119.4(8) .
C19 C24 H24A 120.3 .
C23 C24 H24A 120.3 .
C7 C8 C9 114.0(7) .
C7 C8 H8A 108.8 .
C9 C8 H8A 108.8 .
C7 C8 H8B 108.8 .
C9 C8 H8B 108.8 .
H8A C8 H8B 107.7 .
C14 C13 C12 118.7(7) .
C14 C13 C16 120.6(7) .
C12 C13 C16 120.7(7) .
C19 C20 C21 119.4(8) .
C19 C20 H20A 120.3 .
C21 C20 H20A 120.3 .
C3 C4 C5 114.1(8) .
C3 C4 C6 124.4(8) .
C5 C4 C6 121.5(8) .
C32 C31 C36 116.5(8) .
C32 C31 C18 120.3(8) .
C36 C31 C18 123.0(8) .
C4 C6 C7 110.7(7) .
C4 C6 H6A 109.5 .
C7 C6 H6A 109.5 .
C4 C6 H6B 109.5 .
C7 C6 H6B 109.5 .
H6A C6 H6B 108.1 .
C25 C26 C27 119.7(10) .
C25 C26 H26A 120.2 .
C27 C26 H26A 120.2 .
C37 C42 C41 121.2(9) .
C37 C42 H42A 119.4 .
C41 C42 H42A 119.4 .
C40 C39 C38 122.6(10) .
C40 C39 H39A 118.7 .
C38 C39 H39A 118.7 .
C39 C38 C37 118.4(10) .
C39 C38 H38A 120.8 .
C37 C38 H38A 120.8 .
C6 C7 C8 114.0(8) .
C6 C7 H7A 108.8 .
C8 C7 H7A 108.8 .
C6 C7 H7B 108.8 .
C8 C7 H7B 108.8 .
H7A C7 H7B 107.7 .
N1 C1 C2 120.8(8) .
N1 C1 H1A 119.6 .
C2 C1 H1A 119.6 .
C3 C2 C1 117.7(9) .
C3 C2 H2A 121.2 .
C1 C2 H2A 121.2 .
C22 C23 C24 121.7(9) .
C22 C23 H23A 119.2 .
C24 C23 H23A 119.2 .
C29 C30 C25 120.0(10) .
C29 C30 H30A 120.0 .
C25 C30 H30A 120.0 .
C34 C35 C36 119.7(12) .
C34 C35 H35A 120.2 .
C36 C35 H35A 120.2 .
C2 C3 C4 124.1(9) .
C2 C3 H3A 117.9 .
C4 C3 H3A 117.9 .
C39 C40 C41 121.0(10) .
C39 C40 H40A 119.5 .
C41 C40 H40A 119.5 .
C21 C22 C23 118.4(9) .
C21 C22 H22A 120.8 .
C23 C22 H22A 120.8 .
C28 C27 C26 119.2(10) .
C28 C27 H27A 120.4 .
C26 C27 H27A 120.4 .
C22 C21 C20 121.0(9) .
C22 C21 H21A 119.5 .
C20 C21 H21A 119.5 .
C33 C32 C31 122.0(10) .
C33 C32 H32A 119.0 .
C31 C32 H32A 119.0 .
C42 C41 C40 116.7(10) .
C42 C41 H41 121.6 .
C40 C41 H41 121.6 .
C33 C34 C35 120.0(10) .
C33 C34 H34A 120.0 .
C35 C34 H34A 120.0 .
C28 C29 C30 121.3(11) .
C28 C29 H29A 119.4 .
C30 C29 H29A 119.4 .
C29 C28 C27 121.4(10) .
C29 C28 H28A 119.3 .
C27 C28 H28A 119.3 .
C43 C44 H44A 109.5 .
C43 C44 H44B 109.5 .
H44A C44 H44B 109.5 .
C43 C44 H44D 109.5 .
H44A C44 H44D 109.5 .
H44B C44 H44D 109.5 .
O1 C43 C44 109.8(7) .
O1 C43 H43A 109.7 .
C44 C43 H43A 109.7 .
O1 C43 H43C 109.7 .
C44 C43 H43C 109.7 .
H43A C43 H43C 108.2 .
C34 C33 C32 120.6(11) .
C34 C33 H33B 119.7 .
C32 C33 H33B 119.7 .

loop_
_geom_bond_atom_site_label_1
_geom_bond_atom_site_label_2
_geom_bond_distance
_geom_bond_site_symmetry_2
Ni1 N1 2.057(6) .
Ni1 O1 2.153(5) .
Ni1 N2 2.153(5) .
Ni1 Cl2 2.3854(18) .
Ni1 Cl1 2.398(2) .
Ni1 Cl2 2.4844(18) 3_667
Cl2 Ni1 2.4844(18) 3_667
O1 C43 1.441(9) .
N2 C9 1.282(8) .
N2 C10 1.428(8) .
C11 C10 1.405(9) .
C11 C12 1.405(10) .
C11 C17 1.533(9) .
N1 C1 1.324(10) .
N1 C5 1.348(9) .
C9 C5 1.483(10) .
C9 C8 1.521(10) .
C12 C13 1.380(10) .
C12 H12A 0.9500 .
C19 C20 1.361(11) .
C19 C24 1.386(11) .
C19 C17 1.537(10) .
C14 C13 1.370(11) .
C14 C15 1.394(10) .
C14 H14A 0.9500 .
C15 C10 1.401(10) .
C15 C18 1.551(10) .
C17 C25 1.538(10) .
C17 H17A 1.0000 .
C18 C31 1.525(10) .
C18 C37 1.543(10) .
C18 H18A 1.0000 .
C16 C13 1.519(10) .
C16 H16A 0.9800 .
C16 H16B 0.9800 .
C16 H16C 0.9800 .
C36 C35 1.379(13) .
C36 C31 1.391(12) .
C36 H36A 0.9500 .
C5 C4 1.412(11) .
C37 C42 1.347(11) .
C37 C38 1.381(11) .
C25 C26 1.369(12) .
C25 C30 1.398(12) .
C24 C23 1.401(12) .
C24 H24A 0.9500 .
C8 C7 1.493(11) .
C8 H8A 0.9900 .
C8 H8B 0.9900 .
C20 C21 1.438(12) .
C20 H20A 0.9500 .
C4 C3 1.388(13) .
C4 C6 1.493(12) .
C31 C32 1.374(12) .
C6 C7 1.493(13) .
C6 H6A 0.9900 .
C6 H6B 0.9900 .
C26 C27 1.420(13) .
C26 H26A 0.9500 .
C42 C41 1.401(13) .
C42 H42A 0.9500 .
C39 C40 1.297(15) .
C39 C38 1.372(14) .
C39 H39A 0.9500 .
C38 H38A 0.9500 .
C7 H7A 0.9900 .
C7 H7B 0.9900 .
C1 C2 1.414(12) .
C1 H1A 0.9500 .
C2 C3 1.345(13) .
C2 H2A 0.9500 .
C23 C22 1.377(14) .
C23 H23A 0.9500 .
C30 C29 1.373(12) .
C30 H30A 0.9500 .
C35 C34 1.364(16) .
C35 H35A 0.9500 .
C3 H3A 0.9500 .
C40 C41 1.404(16) .
C40 H40A 0.9500 .
C22 C21 1.361(15) .
C22 H22A 0.9500 .
C27 C28 1.349(16) .
C27 H27A 0.9500 .
C21 H21A 0.9500 .
C32 C33 1.359(14) .
C32 H32A 0.9500 .
C41 H41 0.9500 .
C34 C33 1.333(16) .
C34 H34A 0.9500 .
C29 C28 1.319(15) .
C29 H29A 0.9500 .
C28 H28A 0.9500 .
C44 C43 1.535(12) .
C44 H44A 0.9800 .
C44 H44B 0.9800 .
C44 H44D 0.9800 .
C43 H43A 0.9900 .
C43 H43C 0.9900 .
C33 H33B 0.9500 .

loop_
_geom_torsion_atom_site_label_1
_geom_torsion_atom_site_label_2
_geom_torsion_atom_site_label_3
_geom_torsion_atom_site_label_4
_geom_torsion
_geom_torsion_site_symmetry_1
_geom_torsion_site_symmetry_4
N1 Ni1 Cl2 Ni1 141.3(14) . 3_667
O1 Ni1 Cl2 Ni1 81.91(13) . 3_667
N2 Ni1 Cl2 Ni1 172.06(16) . 3_667
Cl1 Ni1 Cl2 Ni1 -89.16(7) . 3_667
Cl2 Ni1 Cl2 Ni1 0.0 3_667 3_667
N1 Ni1 O1 C43 24.8(5) . .
N2 Ni1 O1 C43 103.4(5) . .
Cl2 Ni1 O1 C43 -161.9(5) . .
Cl1 Ni1 O1 C43 -76.7(11) . .
Cl2 Ni1 O1 C43 -71.3(5) 3_667 .
N1 Ni1 N2 C9 2.0(5) . .
O1 Ni1 N2 C9 -89.2(5) . .
Cl2 Ni1 N2 C9 -173.9(5) . .
Cl1 Ni1 N2 C9 90.8(5) . .
Cl2 Ni1 N2 C9 -54.5(12) 3_667 .
N1 Ni1 N2 C10 177.8(6) . .
O1 Ni1 N2 C10 86.6(5) . .
Cl2 Ni1 N2 C10 1.9(5) . .
Cl1 Ni1 N2 C10 -93.4(5) . .
Cl2 Ni1 N2 C10 121.3(9) 3_667 .
O1 Ni1 N1 C1 -94.8(7) . .
N2 Ni1 N1 C1 174.9(7) . .
Cl2 Ni1 N1 C1 -153.7(11) . .
Cl1 Ni1 N1 C1 76.5(7) . .
Cl2 Ni1 N1 C1 -12.7(7) 3_667 .
O1 Ni1 N1 C5 91.3(5) . .
N2 Ni1 N1 C5 0.9(5) . .
Cl2 Ni1 N1 C5 32.3(17) . .
Cl1 Ni1 N1 C5 -97.5(5) . .
Cl2 Ni1 N1 C5 173.3(5) 3_667 .
C10 N2 C9 C5 179.6(6) . .
Ni1 N2 C9 C5 -4.4(8) . .
C10 N2 C9 C8 3.2(11) . .
Ni1 N2 C9 C8 179.1(6) . .
C10 C11 C12 C13 -0.3(10) . .
C17 C11 C12 C13 177.9(6) . .
C13 C14 C15 C10 -1.8(11) . .
C13 C14 C15 C18 179.8(7) . .
C10 C11 C17 C19 -152.1(6) . .
C12 C11 C17 C19 29.7(9) . .
C10 C11 C17 C25 80.9(8) . .
C12 C11 C17 C25 -97.3(8) . .
C20 C19 C17 C11 -114.3(8) . .
C24 C19 C17 C11 66.4(9) . .
C20 C19 C17 C25 12.6(10) . .
C24 C19 C17 C25 -166.8(7) . .
C14 C15 C18 C31 89.4(8) . .
C10 C15 C18 C31 -88.9(8) . .
C14 C15 C18 C37 -38.0(9) . .
C10 C15 C18 C37 143.6(6) . .
C14 C15 C10 C11 1.6(9) . .
C18 C15 C10 C11 179.9(6) . .
C14 C15 C10 N2 175.3(6) . .
C18 C15 C10 N2 -6.4(9) . .
C12 C11 C10 C15 -0.6(9) . .
C17 C11 C10 C15 -178.8(6) . .
C12 C11 C10 N2 -174.5(6) . .
C17 C11 C10 N2 7.3(9) . .
C9 N2 C10 C15 88.8(8) . .
Ni1 N2 C10 C15 -86.6(7) . .
C9 N2 C10 C11 -97.4(8) . .
Ni1 N2 C10 C11 87.2(7) . .
C1 N1 C5 C4 3.8(12) . .
Ni1 N1 C5 C4 178.1(6) . .
C1 N1 C5 C9 -177.7(7) . .
Ni1 N1 C5 C9 -3.4(8) . .
N2 C9 C5 N1 5.4(10) . .
C8 C9 C5 N1 -177.8(7) . .
N2 C9 C5 C4 -176.1(7) . .
C8 C9 C5 C4 0.7(11) . .
C31 C18 C37 C42 155.4(7) . .
C15 C18 C37 C42 -75.4(9) . .
C31 C18 C37 C38 -19.0(10) . .
C15 C18 C37 C38 110.2(8) . .
C11 C17 C25 C26 -138.6(7) . .
C19 C17 C25 C26 92.9(8) . .
C11 C17 C25 C30 41.7(10) . .
C19 C17 C25 C30 -86.7(9) . .
C20 C19 C24 C23 -1.8(13) . .
C17 C19 C24 C23 177.6(8) . .
N2 C9 C8 C7 -159.8(8) . .
C5 C9 C8 C7 23.7(10) . .
C15 C14 C13 C12 1.0(11) . .
C15 C14 C13 C16 179.4(7) . .
C11 C12 C13 C14 0.1(11) . .
C11 C12 C13 C16 -178.3(7) . .
C24 C19 C20 C21 1.0(13) . .
C17 C19 C20 C21 -178.3(8) . .
N1 C5 C4 C3 -0.8(13) . .
C9 C5 C4 C3 -179.2(8) . .
N1 C5 C4 C6 180.0(8) . .
C9 C5 C4 C6 1.6(13) . .
C35 C36 C31 C32 2.8(14) . .
C35 C36 C31 C18 -171.3(9) . .
C37 C18 C31 C32 -85.0(9) . .
C15 C18 C31 C32 146.1(8) . .
C37 C18 C31 C36 88.9(10) . .
C15 C18 C31 C36 -40.0(11) . .
C3 C4 C6 C7 153.4(10) . .
C5 C4 C6 C7 -27.5(13) . .
C30 C25 C26 C27 -0.1(13) . .
C17 C25 C26 C27 -179.8(8) . .
C38 C37 C42 C41 -2.9(14) . .
C18 C37 C42 C41 -177.3(9) . .
C40 C39 C38 C37 -5.1(17) . .
C42 C37 C38 C39 4.0(14) . .
C18 C37 C38 C39 178.3(9) . .
C4 C6 C7 C8 52.2(12) . .
C9 C8 C7 C6 -51.4(11) . .
C5 N1 C1 C2 -4.1(13) . .
Ni1 N1 C1 C2 -177.8(7) . .
N1 C1 C2 C3 1.4(15) . .
C19 C24 C23 C22 2.4(15) . .
C26 C25 C30 C29 1.5(13) . .
C17 C25 C30 C29 -178.8(8) . .
C31 C36 C35 C34 1.2(17) . .
C1 C2 C3 C4 1.7(17) . .
C5 C4 C3 C2 -2.0(16) . .
C6 C4 C3 C2 177.2(10) . .
C38 C39 C40 C41 4.9(19) . .
C24 C23 C22 C21 -2.2(17) . .
C25 C26 C27 C28 -2.9(16) . .
C23 C22 C21 C20 1.4(17) . .
C19 C20 C21 C22 -0.9(15) . .
C36 C31 C32 C33 -1.6(14) . .
C18 C31 C32 C33 172.7(9) . .
C37 C42 C41 C40 2.5(15) . .
C39 C40 C41 C42 -3.5(18) . .
C36 C35 C34 C33 -6.8(18) . .
C25 C30 C29 C28 0.2(15) . .
C30 C29 C28 C27 -3.4(18) . .
C26 C27 C28 C29 4.7(18) . .
Ni1 O1 C43 C44 172.0(5) . .
C35 C34 C33 C32 8.1(19) . .
C31 C32 C33 C34 -3.9(17) . .

loop_
_platon_squeeze_void_nr
_platon_squeeze_void_average_x
_platon_squeeze_void_average_y
_platon_squeeze_void_average_z
_platon_squeeze_void_volume
_platon_squeeze_void_count_electrons
1 0.500 1.000 0.000 479.4 175.0
2 0.500 0.500 0.500 479.5 174.9
